data_7046932
loop_
_publ_author_name
'Tang, Yiwen'
'Soares, Alexandre Cavaco'
'Ferbinteanu, Marilena'
'Gao, Yuan'
'Rothenberg, Gadi'
'Tanase, Stefania'

_publ_section_title
;
 Coordination polymers from alkaline-earth nodes and pyrazine carboxylate
 linkers.
;
_journal_issue 30
_journal_name_full 'Dalton transactions (Cambridge, England : 2003)'
_journal_page_first 10071
_journal_page_last 10079
_journal_paper_doi 10.1039/c8dt02177e
_journal_volume 47
_journal_year 2018
_chemical_formula_moiety 'C6 H8 Ca N2 O7'
_chemical_formula_sum 'C6 H8 Ca N2 O7'
_chemical_formula_weight 260.22
_space_group_IT_number 2
_space_group_name_Hall '-P 1'
_space_group_name_H-M_alt 'P -1'
_symmetry_cell_setting triclinic
_symmetry_Int_Tables_number 2
_symmetry_space_group_name_Hall '-P 1'
_symmetry_space_group_name_H-M 'P -1'
_atom_sites_solution_hydrogens geom
_atom_sites_solution_primary direct
_atom_sites_solution_secondary difmap
_audit_update_record
;
2018-06-29 deposited with the CCDC.
2018-07-03 downloaded from the CCDC.
;
_cell_angle_alpha 105.140(5)
_cell_angle_beta 95.387(4)
_cell_angle_gamma 99.325(7)
_cell_formula_units_Z 2
_cell_length_a 6.5656(8)
_cell_length_b 8.5184(11)
_cell_length_c 9.2413(10)
_cell_measurement_reflns_used 2072
_cell_measurement_temperature 293
_cell_measurement_theta_max 27.50
_cell_measurement_theta_min 2.30
_cell_volume 487.26(10)
_computing_cell_refinement 'CrystalClear-SM Expert 2.0 r8'
_computing_data_collection 'CrystalClear-SM Expert 2.0 r8 (Rigaku, 2011)'
_computing_data_reduction 'CrystalClear-SM Expert 2.0 r8'
_computing_molecular_graphics 'CrystalStructure 4.0'
_computing_publication_material 'CrystalStructure 4.0 (Rigaku, 2010)'
_computing_structure_refinement 'SHELXL97 (Sheldrick, 2008)'
_computing_structure_solution 'SHELXS97 (Sheldrick, 2008)'
_diffrn_ambient_temperature 293
_diffrn_measured_fraction_theta_full 0.910
_diffrn_measured_fraction_theta_max 0.910
_diffrn_measurement_device_type 'Rigaku R-Axis II'
_diffrn_radiation_type 'Mo K\a'
_diffrn_radiation_wavelength 0.71075
_diffrn_reflns_av_R_equivalents 0.0476
_diffrn_reflns_limit_h_max 7
_diffrn_reflns_limit_h_min -8
_diffrn_reflns_limit_k_max 10
_diffrn_reflns_limit_k_min -11
_diffrn_reflns_limit_l_max 12
_diffrn_reflns_limit_l_min -12
_diffrn_reflns_number 4912
_diffrn_reflns_theta_full 27.53
_diffrn_reflns_theta_max 27.53
_diffrn_standards_number 0
_exptl_absorpt_coefficient_mu 0.667
_exptl_absorpt_correction_T_max 0.983
_exptl_absorpt_correction_T_min 0.582
_exptl_absorpt_correction_type multi-scan
_exptl_absorpt_process_details 'ABSCOR (Rigaku, 1995)'
_exptl_crystal_colour colorless
_exptl_crystal_density_diffrn 1.773
_exptl_crystal_density_method 'not measured'
_exptl_crystal_description needle
_exptl_crystal_F_000 268.00
_exptl_crystal_size_max 0.700
_exptl_crystal_size_mid 0.025
_exptl_crystal_size_min 0.025
_refine_diff_density_max 0.310
_refine_diff_density_min -0.710
_refine_ls_extinction_method none
_refine_ls_goodness_of_fit_ref 1.063
_refine_ls_hydrogen_treatment mixed
_refine_ls_number_parameters 169
_refine_ls_number_reflns 2038
_refine_ls_number_restraints 0
_refine_ls_R_factor_gt 0.0449
_refine_ls_shift/su_max 0.001
_refine_ls_structure_factor_coef Fsqd
_refine_ls_weighting_details 'w = 1/[\s^2^(Fo^2^)+(0.0640P)^2^+0.1905P] where P=(Fo^2^+2Fc^2^)/3'
_refine_ls_weighting_scheme calc
_refine_ls_wR_factor_ref 0.1215
_reflns_number_gt 1852
_reflns_number_total 2038
_reflns_threshold_expression F^2^>2.0\s(F^2^)
_cod_data_source_file c8dt02177e4.cif
_cod_data_source_block Ca25pyzdc1
_cod_depositor_comments 'Adding full bibliography for 7046929--7046934.cif.'
_cod_original_cell_volume 487.26(11)
_cod_database_code 7046932

loop_
_symmetry_equiv_pos_site_id
_symmetry_equiv_pos_as_xyz
1 +X,+Y,+Z
2 -X,-Y,-Z

loop_
_atom_site_label
_atom_site_type_symbol
_atom_site_fract_x
_atom_site_fract_y
_atom_site_fract_z
_atom_site_U_iso_or_equiv
_atom_site_adp_type
_atom_site_occupancy
_atom_site_symmetry_multiplicity
_atom_site_calc_flag
_atom_site_refinement_flags
Ca1 Ca 0.75388(7) 0.09468(5) 0.65120(4) 0.01871(17) Uani 1.0 2 d .
O1 O 0.5911(3) 0.3356(3) 0.68241(18) 0.0325(5) Uani 1.0 2 d .
O2 O 0.5798(4) 0.6022(3) 0.7886(2) 0.0347(5) Uani 1.0 2 d .
O3 O 0.3604(3) 0.0065(3) 0.61598(16) 0.0241(4) Uani 1.0 2 d .
O4 O 0.0763(3) 0.0228(3) 0.73342(17) 0.0253(4) Uani 1.0 2 d .
O5 O 0.6809(3) -0.2148(3) 0.5850(2) 0.0285(4) Uani 1.0 2 d .
O6 O 0.9728(4) 0.2809(3) 0.5463(2) 0.0312(5) Uani 1.0 2 d .
O7 O 1.1629(4) 0.6009(3) 0.7033(3) 0.0437(6) Uani 1.0 2 d .
N1 N 0.9248(4) 0.3534(3) 0.88383(19) 0.0239(5) Uani 1.0 2 d .
N2 N 0.5978(4) 0.0406(3) 0.88311(19) 0.0228(5) Uani 1.0 2 d .
C1 C 0.6509(4) 0.4734(3) 0.7797(3) 0.0242(5) Uani 1.0 2 d .
C2 C 0.8345(4) 0.4845(3) 0.8982(3) 0.0220(5) Uani 1.0 2 d .
C3 C 1.0917(4) 0.3692(3) 0.9855(3) 0.0250(5) Uani 1.0 2 d .
C4 C 0.2625(4) 0.0130(3) 0.7281(3) 0.0193(5) Uani 1.0 2 d .
C5 C 0.3896(4) 0.0071(3) 0.8727(2) 0.0191(5) Uani 1.0 2 d .
C6 C 0.7084(4) 0.0349(3) 1.0113(3) 0.0229(5) Uani 1.0 2 d .
H1 H 1.1600 0.2806 0.9784 0.0300 Uiso 1.0 2 calc R
H2 H 0.8532 0.0595 1.0228 0.0275 Uiso 1.0 2 calc R
H3 H 0.598(7) -0.258(5) 0.508(5) 0.051(11) Uiso 1.0 2 d .
H4 H 0.654(7) -0.255(5) 0.652(5) 0.052(12) Uiso 1.0 2 d .
H5 H 1.073(7) 0.259(5) 0.501(5) 0.044(10) Uiso 1.0 2 d .
H6 H 1.036(9) 0.378(7) 0.598(6) 0.085(17) Uiso 1.0 2 d .
H7 H 1.157(8) 0.638(6) 0.636(5) 0.061(14) Uiso 1.0 2 d .
H8 H 1.301(9) 0.609(6) 0.728(5) 0.068(14) Uiso 1.0 2 d .

loop_
_atom_site_aniso_label
_atom_site_aniso_U_11
_atom_site_aniso_U_22
_atom_site_aniso_U_33
_atom_site_aniso_U_12
_atom_site_aniso_U_13
_atom_site_aniso_U_23
Ca1 0.0210(3) 0.0230(3) 0.0114(3) 0.00359(19) 0.00127(16) 0.00414(16)
O1 0.0341(12) 0.0311(10) 0.0246(8) 0.0065(8) -0.0098(7) -0.0004(7)
O2 0.0393(12) 0.0310(11) 0.0316(9) 0.0114(9) -0.0063(8) 0.0061(7)
O3 0.0246(10) 0.0336(10) 0.0127(7) 0.0026(7) 0.0019(6) 0.0065(6)
O4 0.0235(10) 0.0337(10) 0.0180(7) 0.0077(7) -0.0002(6) 0.0061(6)
O5 0.0313(11) 0.0292(10) 0.0227(9) 0.0032(8) -0.0010(8) 0.0070(7)
O6 0.0346(12) 0.0304(11) 0.0291(9) 0.0043(9) 0.0119(8) 0.0078(8)
O7 0.0406(15) 0.0458(14) 0.0447(12) 0.0059(10) 0.0000(10) 0.0162(10)
N1 0.0272(12) 0.0241(11) 0.0173(9) 0.0034(9) 0.0002(8) 0.0024(7)
N2 0.0243(11) 0.0309(11) 0.0138(8) 0.0055(9) 0.0019(7) 0.0075(7)
C1 0.0278(14) 0.0260(12) 0.0178(10) 0.0052(10) 0.0004(9) 0.0056(8)
C2 0.0222(13) 0.0250(12) 0.0175(9) 0.0032(9) 0.0004(8) 0.0051(8)
C3 0.0320(14) 0.0225(12) 0.0193(10) 0.0082(10) 0.0000(9) 0.0033(9)
C4 0.0222(12) 0.0211(11) 0.0134(9) 0.0020(9) -0.0000(8) 0.0051(8)
C5 0.0207(12) 0.0237(11) 0.0118(9) 0.0046(9) 0.0004(8) 0.0034(8)
C6 0.0176(12) 0.0349(14) 0.0167(10) 0.0041(10) 0.0015(8) 0.0086(9)

loop_
_atom_type_symbol
_atom_type_description
_atom_type_scat_dispersion_real
_atom_type_scat_dispersion_imag
_atom_type_scat_source
C C 0.0033 0.0016
;
International Tables for Crystallography
(1992, Vol. C, Tables 4.2.6.8 and 6.1.1.4)
;
H H 0.0000 0.0000
;
International Tables for Crystallography
(1992, Vol. C, Table 6.1.1.4)
;
Ca Ca 0.2262 0.3064
;
International Tables for Crystallography
(1992, Vol. C, Tables 4.2.6.8 and 6.1.1.4)
;
N N 0.0061 0.0033
;
International Tables for Crystallography
(1992, Vol. C, Tables 4.2.6.8 and 6.1.1.4)
;
O O 0.0106 0.0060
;
International Tables for Crystallography
(1992, Vol. C, Tables 4.2.6.8 and 6.1.1.4)
;

loop_
_geom_angle_atom_site_label_1
_geom_angle_atom_site_label_2
_geom_angle_atom_site_label_3
_geom_angle
_geom_angle_publ_flag
_geom_angle_site_symmetry_1
_geom_angle_site_symmetry_3
O1 Ca1 O3 69.84(7) yes . .
O1 Ca1 O3 94.13(7) yes . 2_656
O1 Ca1 O4 139.60(6) yes . 1_655
O1 Ca1 O5 143.75(7) yes . .
O1 Ca1 O6 75.19(8) yes . .
O1 Ca1 N1 63.97(7) yes . .
O1 Ca1 N2 88.56(7) yes . .
O3 Ca1 O3 73.17(6) yes . 2_656
O3 Ca1 O4 143.53(7) yes . 1_655
O3 Ca1 O5 74.00(7) yes . .
O3 Ca1 O6 130.67(8) yes . .
O3 Ca1 N1 116.82(7) yes . .
O3 Ca1 N2 64.14(6) yes . .
O3 Ca1 O4 114.55(6) yes 2_656 1_655
O3 Ca1 O5 72.87(7) yes 2_656 .
O3 Ca1 O6 75.89(6) yes 2_656 .
O3 Ca1 N1 146.86(7) yes 2_656 .
O3 Ca1 N2 133.27(6) yes 2_656 .
O4 Ca1 O5 74.84(7) yes 1_655 .
O4 Ca1 O6 84.55(8) yes 1_655 .
O4 Ca1 N1 77.19(7) yes 1_655 .
O4 Ca1 N2 91.12(7) yes 1_655 .
O5 Ca1 O6 130.37(7) yes . .
O5 Ca1 N1 139.34(7) yes . .
O5 Ca1 N2 77.80(7) yes . .
O6 Ca1 N1 74.58(7) yes . .
O6 Ca1 N2 148.29(6) yes . .
N1 Ca1 N2 73.83(7) yes . .
Ca1 O1 C1 126.95(18) yes . .
Ca1 O3 Ca1 106.83(7) yes . 2_656
Ca1 O3 C4 121.33(13) yes . .
Ca1 O3 C4 131.74(14) yes 2_656 .
Ca1 O4 C4 153.69(17) yes 1_455 .
Ca1 N1 C2 115.07(14) yes . .
Ca1 N1 C3 128.17(17) yes . .
C2 N1 C3 116.74(18) yes . .
Ca1 N2 C5 117.44(14) yes . .
Ca1 N2 C6 125.28(16) yes . .
C5 N2 C6 117.2(2) yes . .
O1 C1 O2 127.5(3) yes . .
O1 C1 C2 115.8(3) yes . .
O2 C1 C2 116.67(19) yes . .
N1 C2 C1 117.96(18) yes . .
N1 C2 C3 121.7(3) yes . 2_767
C1 C2 C3 120.3(3) yes . 2_767
N1 C3 C2 121.6(3) yes . 2_767
O3 C4 O4 127.6(3) yes . .
O3 C4 C5 115.4(2) yes . .
O4 C4 C5 117.0(2) yes . .
N2 C5 C4 117.8(2) yes . .
N2 C5 C6 121.3(2) yes . 2_657
C4 C5 C6 120.9(2) yes . 2_657
N2 C6 C5 121.5(3) yes . 2_657
Ca1 O5 H3 113(4) no . .
Ca1 O5 H4 116(3) no . .
H3 O5 H4 112(4) no . .
Ca1 O6 H5 126(3) no . .
Ca1 O6 H6 123(4) no . .
H5 O6 H6 95(5) no . .
H7 O7 H8 103(5) no . .
N1 C3 H1 119.215 no . .
C2 C3 H1 119.220 no 2_767 .
N2 C6 H2 119.250 no . .
C5 C6 H2 119.255 no 2_657 .

loop_
_geom_bond_atom_site_label_1
_geom_bond_atom_site_label_2
_geom_bond_distance
_geom_bond_publ_flag
_geom_bond_site_symmetry_2
Ca1 O1 2.428(3) yes .
Ca1 O3 2.5357(18) yes .
Ca1 O3 2.3944(15) yes 2_656
Ca1 O4 2.407(2) yes 1_655
Ca1 O5 2.500(2) yes .
Ca1 O6 2.419(3) yes .
Ca1 N1 2.6476(17) yes .
Ca1 N2 2.575(2) yes .
O1 C1 1.254(3) yes .
O2 C1 1.247(4) yes .
O3 C4 1.264(3) yes .
O4 C4 1.244(4) yes .
N1 C2 1.329(4) yes .
N1 C3 1.340(4) yes .
N2 C5 1.340(4) yes .
N2 C6 1.347(3) yes .
C1 C2 1.524(4) yes .
C2 C3 1.397(3) yes 2_767
C4 C5 1.524(3) yes .
C5 C6 1.395(4) yes 2_657
O5 H3 0.82(4) no .
O5 H4 0.80(5) no .
O6 H5 0.83(5) no .
O6 H6 0.86(5) no .
O7 H7 0.77(5) no .
O7 H8 0.90(6) no .
C3 H1 0.930 no .
C6 H2 0.930 no .

loop_
_geom_contact_atom_site_label_1
_geom_contact_atom_site_label_2
_geom_contact_distance
_geom_contact_publ_flag
_geom_contact_site_symmetry_2
O1 O5 2.758(3) no 2_656
O1 C4 3.353(3) no .
O2 O5 2.801(3) no 1_565
O2 N1 3.542(4) no .
O2 N2 3.586(3) no 1_565
O2 C3 2.791(4) no 2_767
O4 O6 3.092(3) no 2_656
O4 N2 3.535(3) no .
O4 C3 3.226(3) no 1_455
O4 C6 2.830(3) no 2_657
O5 O6 2.744(3) no 2_756
O5 C1 3.567(4) no 1_545
O6 C1 3.456(4) no .
O6 C2 3.539(3) no .
O6 C4 3.127(3) no 2_656
N1 N1 2.797(3) no 2_767
N1 C6 3.392(4) no .
N2 N2 2.795(3) no 2_657
C2 C2 2.669(4) no 2_767
C3 C3 2.666(4) no 2_767
C3 C6 3.556(4) no .
C5 C5 2.688(3) no 2_657
C6 C6 2.680(4) no 2_657
O2 O7 2.774(4) no 1_455
O6 O7 2.754(3) no .
O6 O7 2.871(4) no 2_766
O7 O2 2.774(4) no 1_655
O7 O6 2.754(3) no .
O7 O6 2.871(4) no 2_766
O7 N1 3.306(4) no .
O7 C1 3.556(4) no .
O7 C2 3.138(4) no .
O7 C3 3.434(4) no 2_767
O7 C4 3.407(4) no 1_665
O7 C5 3.421(3) no 1_665
O7 C6 3.428(3) no 2_767
N1 O7 3.306(4) no .
C1 O7 3.556(4) no .
C2 O7 3.138(4) no .
C3 O7 3.434(4) no 2_767
C4 O7 3.407(4) no 1_445
C5 O7 3.421(3) no 1_445
C6 O7 3.428(3) no 2_767
Ca1 H2 3.5340 no .
Ca1 H3 3.30(5) no 2_656
Ca1 H5 3.40(5) no 2_756
O1 H3 1.94(4) no 2_656
O1 H4 3.53(5) no 1_565
O1 H4 3.19(4) no 2_656
O1 H5 3.53(5) no 1_455
O1 H6 3.08(6) no .
O2 H1 2.4872 no 2_767
O2 H3 3.13(5) no 1_565
O2 H3 3.40(4) no 2_656
O2 H4 2.01(5) no 1_565
O3 H3 2.96(5) no .
O3 H3 2.67(5) no 2_656
O3 H4 3.23(5) no .
O3 H5 3.39(5) no 1_455
O3 H5 3.23(4) no 2_656
O4 H1 2.6507 no 1_455
O4 H2 3.1369 no 1_455
O4 H2 2.5523 no 2_657
O4 H4 3.22(4) no 1_455
O4 H5 3.31(5) no 1_455
O4 H5 2.74(4) no 2_656
O4 H6 3.60(7) no 1_455
O5 H5 1.92(5) no 2_756
O5 H6 2.91(6) no 2_756
O6 H3 2.94(5) no 2_756
O6 H4 3.20(5) no 2_756
O6 H6 3.51(7) no 2_766
N1 H1 3.2052 no 2_767
N1 H2 3.0909 no .
N1 H6 2.85(6) no .
N2 H2 3.2104 no 2_657
N2 H4 2.94(4) no .
C1 H1 2.6688 no 2_767
C1 H3 2.96(4) no 2_656
C1 H4 2.86(5) no 1_565
C1 H6 3.26(6) no .
C2 H1 3.1167 no .
C2 H6 3.16(6) no .
C3 H1 3.5954 no 2_767
C3 H2 2.9613 no .
C3 H6 3.58(6) no .
C4 H1 3.0053 no 1_455
C4 H2 2.6787 no 2_657
C4 H3 3.48(5) no 2_656
C4 H5 3.10(4) no 2_656
C5 H1 2.9793 no 1_455
C5 H2 3.1361 no .
C5 H4 3.42(5) no .
C6 H1 3.4292 no .
C6 H1 2.9744 no 2_757
C6 H2 3.1334 no 2_757
C6 H4 3.53(4) no .
H1 H2 2.6653 no .
H1 H2 2.8807 no 2_757
H1 H4 3.5932 no 2_757
H2 H2 2.3409 no 2_757
H3 H5 2.17(7) no 2_756
H3 H6 2.92(8) no 2_756
H4 H5 2.38(7) no 2_756
H4 H6 3.30(7) no 2_756
H5 H6 3.60(8) no 2_766
H6 H6 3.16(9) no 2_766
O1 H7 3.54(5) no 2_766
O1 H8 3.21(6) no 1_455
O2 H7 3.09(5) no 1_455
O2 H8 1.87(6) no 1_455
O3 H7 3.27(5) no 1_445
O4 H7 3.31(5) no 1_445
O5 H7 3.58(5) no 1_445
O5 H7 3.59(5) no 1_545
O5 H8 3.27(6) no 1_445
O6 H7 2.95(5) no .
O6 H7 2.14(5) no 2_766
O6 H8 3.19(5) no .
O6 H8 3.39(6) no 2_766
O7 H2 3.3338 no 2_767
O7 H4 3.38(5) no 1_665
O7 H5 2.95(4) no .
O7 H5 2.93(5) no 2_766
O7 H6 1.90(5) no .
O7 H6 3.03(6) no 2_766
O7 H7 3.52(4) no 2_766
C1 H8 2.79(6) no 1_455
C4 H7 3.03(5) no 1_445
C4 H8 3.50(6) no 1_445
C5 H7 3.35(4) no 1_445
C5 H8 3.24(5) no 1_445
C6 H8 3.36(5) no 2_767
H2 O7 3.3338 no 2_767
H2 H7 3.5309 no 2_767
H2 H8 3.5050 no 2_767
H3 H7 3.30(7) no 1_445
H3 H8 3.23(7) no 1_445
H3 H8 3.41(7) no 2_756
H4 O7 3.38(5) no 1_445
H4 H7 3.22(7) no 1_445
H4 H7 3.58(7) no 1_545
H4 H8 2.66(7) no 1_445
H5 O7 2.95(4) no .
H5 O7 2.93(5) no 2_766
H5 H7 3.07(6) no .
H5 H7 2.30(7) no 2_766
H5 H8 3.20(6) no .
H5 H8 3.60(7) no 2_766
H6 O7 1.90(5) no .
H6 O7 3.03(6) no 2_766
H6 H7 2.15(8) no .
H6 H7 2.36(7) no 2_766
H6 H8 2.37(7) no .
H7 O1 3.54(5) no 2_766
H7 O2 3.09(5) no 1_655
H7 O3 3.27(5) no 1_665
H7 O4 3.31(5) no 1_665
H7 O5 3.59(5) no 1_565
H7 O5 3.58(5) no 1_665
H7 O6 2.95(5) no .
H7 O6 2.14(5) no 2_766
H7 O7 3.52(4) no 2_766
H7 C4 3.03(5) no 1_665
H7 C5 3.35(4) no 1_665
H7 H2 3.5309 no 2_767
H7 H3 3.30(7) no 1_665
H7 H4 3.58(7) no 1_565
H7 H4 3.22(7) no 1_665
H7 H5 3.07(6) no .
H7 H5 2.30(7) no 2_766
H7 H6 2.15(8) no .
H7 H6 2.36(7) no 2_766
H7 H7 3.23(6) no 2_766
H8 O1 3.21(6) no 1_655
H8 O2 1.87(6) no 1_655
H8 O5 3.27(6) no 1_665
H8 O6 3.19(5) no .
H8 O6 3.39(6) no 2_766
H8 C1 2.79(6) no 1_655
H8 C4 3.50(6) no 1_665
H8 C5 3.24(5) no 1_665
H8 C6 3.36(5) no 2_767
H8 H2 3.5050 no 2_767
H8 H3 3.23(7) no 1_665
H8 H3 3.41(7) no 2_756
H8 H4 2.66(7) no 1_665
H8 H5 3.20(6) no .
H8 H5 3.60(7) no 2_766
H8 H6 2.37(7) no .

loop_
_geom_hbond_atom_site_label_D
_geom_hbond_atom_site_label_H
_geom_hbond_atom_site_label_A
_geom_hbond_site_symmetry_A
_geom_hbond_distance_DA
_geom_hbond_distance_DH
_geom_hbond_distance_HA
_geom_hbond_angle_DHA
_geom_hbond_publ_flag
O5 H3 O1 2_656 2.758(3) 0.818 1.94(4) 173(5) no
O5 H4 O2 1_545 2.801(3) 0.800 2.01(5) 169(4) no
O6 H5 O5 2_756 2.744(3) 0.831 1.92(5) 174(4) no
O6 H6 O7 . 2.754(3) 0.856 1.90(5) 175(6) no
O7 H7 O6 2_766 2.871(4) 0.769 2.14(5) 160(5) no
O7 H8 O2 1_655 2.774(4) 0.903 1.87(6) 173(5) no

loop_
_geom_torsion_atom_site_label_1
_geom_torsion_atom_site_label_2
_geom_torsion_atom_site_label_3
_geom_torsion_atom_site_label_4
_geom_torsion
_geom_torsion_publ_flag
_geom_torsion_site_symmetry_1
_geom_torsion_site_symmetry_3
_geom_torsion_site_symmetry_4
O1 Ca1 O3 Ca1 101.02(8) no . . 2_656
O1 Ca1 O3 C4 -82.22(14) no . . .
O3 Ca1 O1 C1 139.02(17) no . . .
O1 Ca1 O3 Ca1 -67.49(8) no . 2_656 2_656
O1 Ca1 O3 C4 108.80(17) no . 2_656 2_656
O3 Ca1 O1 C1 -150.60(15) no 2_656 . .
O1 Ca1 O4 C4 -80.5(3) no . 1_655 1_655
O4 Ca1 O1 C1 -13.9(3) no 1_655 . .
O5 Ca1 O1 C1 143.05(14) no . . .
O6 Ca1 O1 C1 -76.37(16) no . . .
O1 Ca1 N1 C2 -0.53(12) no . . .
O1 Ca1 N1 C3 -178.97(19) no . . .
N1 Ca1 O1 C1 3.44(14) no . . .
O1 Ca1 N2 C5 62.89(14) no . . .
O1 Ca1 N2 C6 -120.73(15) no . . .
N2 Ca1 O1 C1 76.12(16) no . . .
O3 Ca1 O3 Ca1 0.00(7) no . 2_656 2_656
O3 Ca1 O3 C4 176.29(19) no . 2_656 2_656
O3 Ca1 O3 Ca1 0.00(7) no 2_656 . 2_656
O3 Ca1 O3 C4 176.76(16) no 2_656 . .
O3 Ca1 O4 C4 145.4(3) no . 1_655 1_655
O4 Ca1 O3 Ca1 -108.73(10) no 1_655 . 2_656
O4 Ca1 O3 C4 68.03(17) no 1_655 . .
O5 Ca1 O3 Ca1 -76.50(8) no . . 2_656
O5 Ca1 O3 C4 100.26(15) no . . .
O6 Ca1 O3 Ca1 53.44(11) no . . 2_656
O6 Ca1 O3 C4 -129.80(13) no . . .
O3 Ca1 N1 C2 -47.94(15) no . . .
O3 Ca1 N1 C3 133.62(15) no . . .
N1 Ca1 O3 Ca1 145.83(7) no . . 2_656
N1 Ca1 O3 C4 -37.41(16) no . . .
O3 Ca1 N2 C5 -5.34(12) no . . .
O3 Ca1 N2 C6 171.04(17) no . . .
N2 Ca1 O3 Ca1 -160.46(10) no . . 2_656
N2 Ca1 O3 C4 16.30(13) no . . .
O3 Ca1 O4 C4 50.7(3) no 2_656 1_655 1_655
O4 Ca1 O3 Ca1 141.77(7) no 1_655 2_656 2_656
O4 Ca1 O3 C4 -41.94(19) no 1_655 2_656 2_656
O5 Ca1 O3 Ca1 77.99(8) no . 2_656 2_656
O5 Ca1 O3 C4 -105.72(18) no . 2_656 2_656
O6 Ca1 O3 Ca1 -141.09(10) no . 2_656 2_656
O6 Ca1 O3 C4 35.21(17) no . 2_656 2_656
O3 Ca1 N1 C2 52.5(2) no 2_656 . .
O3 Ca1 N1 C3 -125.95(16) no 2_656 . .
N1 Ca1 O3 Ca1 -113.52(12) no . 2_656 2_656
N1 Ca1 O3 C4 62.8(3) no . 2_656 2_656
O3 Ca1 N2 C5 -31.42(19) no 2_656 . .
O3 Ca1 N2 C6 144.96(13) no 2_656 . .
N2 Ca1 O3 Ca1 24.42(13) no . 2_656 2_656
N2 Ca1 O3 C4 -159.29(14) no . 2_656 2_656
O5 Ca1 O4 C4 113.4(3) no . 1_655 1_655
O6 Ca1 O4 C4 -21.1(3) no . 1_655 1_655
O4 Ca1 N1 C2 168.04(14) no 1_655 . .
O4 Ca1 N1 C3 -10.40(15) no 1_655 . .
N1 Ca1 O4 C4 -96.5(3) no . 1_655 1_655
O4 Ca1 N2 C5 -157.51(14) no 1_655 . .
O4 Ca1 N2 C6 18.86(15) no 1_655 . .
N2 Ca1 O4 C4 -169.6(3) no . 1_655 1_655
O5 Ca1 N1 C2 -144.52(12) no . . .
O5 Ca1 N1 C3 37.0(3) no . . .
O5 Ca1 N2 C5 -83.29(14) no . . .
O5 Ca1 N2 C6 93.08(16) no . . .
O6 Ca1 N1 C2 80.24(14) no . . .
O6 Ca1 N1 C3 -98.20(17) no . . .
O6 Ca1 N2 C5 121.07(15) no . . .
O6 Ca1 N2 C6 -62.6(3) no . . .
N1 Ca1 N2 C5 126.17(15) no . . .
N1 Ca1 N2 C6 -57.46(15) no . . .
N2 Ca1 N1 C2 -96.99(14) no . . .
N2 Ca1 N1 C3 84.57(16) no . . .
Ca1 O1 C1 O2 173.16(17) no . . .
Ca1 O1 C1 C2 -5.4(3) no . . .
Ca1 O3 C4 O4 156.50(16) no . . .
Ca1 O3 C4 C5 -23.8(3) no . . .
Ca1 O3 C4 O4 -27.7(4) no 2_656 . .
Ca1 O3 C4 C5 152.04(13) no 2_656 . .
Ca1 O4 C4 O3 -24.7(5) no 1_455 . .
Ca1 O4 C4 C5 155.6(2) no 1_455 . .
Ca1 N1 C2 C1 -1.6(3) no . . .
Ca1 N1 C2 C3 -179.38(14) no . . 2_767
Ca1 N1 C3 C2 179.17(13) no . . 2_767
C2 N1 C3 C2 0.8(4) no . . 2_767
C3 N1 C2 C1 177.02(19) no . . .
C3 N1 C2 C3 -0.8(4) no . . 2_767
Ca1 N2 C5 C4 -3.3(3) no . . .
Ca1 N2 C5 C6 175.54(13) no . . 2_657
Ca1 N2 C6 C5 -175.25(13) no . . 2_657
C5 N2 C6 C5 1.1(4) no . . 2_657
C6 N2 C5 C4 -179.93(19) no . . .
C6 N2 C5 C6 -1.1(4) no . . 2_657
O1 C1 C2 N1 4.4(4) no . . .
O1 C1 C2 C3 -177.8(2) no . . 2_767
O2 C1 C2 N1 -174.4(2) no . . .
O2 C1 C2 C3 3.4(4) no . . 2_767
N1 C2 C3 N1 0.8(4) no . 2_767 2_767
C1 C2 C3 N1 -176.9(2) no . 2_767 2_767
O3 C4 C5 N2 17.6(3) no . . .
O3 C4 C5 C6 -161.19(19) no . . 2_657
O4 C4 C5 N2 -162.66(19) no . . .
O4 C4 C5 C6 18.5(3) no . . 2_657
N2 C5 C6 N2 1.2(4) no . 2_657 2_657
C4 C5 C6 N2 179.94(19) no . 2_657 2_657
